data_4131790
loop_
_publ_author_name
'Rauch, Michael'
'Parkin, Gerard'

_publ_section_title
;
 Zinc and Magnesium Catalysts for the Hydrosilylation of Carbon Dioxide.
;
_journal_issue 50
_journal_name_full 'Journal of the American Chemical Society'
_journal_page_first 18162
_journal_page_last 18165
_journal_paper_doi 10.1021/jacs.7b10776
_journal_volume 139
_journal_year 2017
_chemical_formula_sum 'C64 H61 B F15 N6 Si3 Zn'
_chemical_formula_weight 1359.63
_space_group_crystal_system triclinic
_space_group_IT_number 1
_space_group_name_Hall 'P 1'
_space_group_name_H-M_alt 'P 1'
_atom_sites_solution_hydrogens mixed
_audit_creation_method SHELXL-2014/7
_cell_angle_alpha 87.6440(10)
_cell_angle_beta 62.7340(10)
_cell_angle_gamma 60.9210(10)
_cell_formula_units_Z 2
_cell_length_a 15.8196(6)
_cell_length_b 16.1882(7)
_cell_length_c 16.4818(7)
_cell_measurement_reflns_used 9644
_cell_measurement_temperature 130(2)
_cell_measurement_theta_max 30.57
_cell_measurement_theta_min 2.44
_cell_volume 3188.1(2)
_computing_cell_refinement 'Bruker SAINT'
_computing_data_collection 'Bruker APEX2'
_computing_data_reduction 'Bruker SAINT'
_computing_molecular_graphics 'Bruker SHELXTL'
_computing_publication_material 'Bruker SHELXTL'
_computing_structure_refinement 'SHELXL-2014/7 (Sheldrick, 2014)'
_computing_structure_solution 'SHELXS-97 (Sheldrick 2008)'
_diffrn_ambient_temperature 130(2)
_diffrn_measured_fraction_theta_full 1.000
_diffrn_measured_fraction_theta_max 0.993
_diffrn_measurement_device_type 'Bruker APEX-II CCD'
_diffrn_measurement_method '\f and \w scans'
_diffrn_radiation_type MoK\a
_diffrn_radiation_wavelength 0.71073
_diffrn_reflns_av_R_equivalents 0.0454
_diffrn_reflns_av_unetI/netI 0.0768
_diffrn_reflns_Laue_measured_fraction_full 1.000
_diffrn_reflns_Laue_measured_fraction_max 0.993
_diffrn_reflns_limit_h_max 22
_diffrn_reflns_limit_h_min -22
_diffrn_reflns_limit_k_max 23
_diffrn_reflns_limit_k_min -23
_diffrn_reflns_limit_l_max 23
_diffrn_reflns_limit_l_min -23
_diffrn_reflns_number 52979
_diffrn_reflns_point_group_measured_fraction_full 1.000
_diffrn_reflns_point_group_measured_fraction_max 0.993
_diffrn_reflns_theta_full 25.000
_diffrn_reflns_theta_max 30.597
_diffrn_reflns_theta_min 1.430
_exptl_absorpt_coefficient_mu 0.531
_exptl_absorpt_correction_T_max 0.7461
_exptl_absorpt_correction_T_min 0.6369
_exptl_absorpt_correction_type empirical
_exptl_absorpt_process_details sadabs
_exptl_crystal_colour colorless
_exptl_crystal_density_diffrn 1.416
_exptl_crystal_description block
_exptl_crystal_F_000 1398
_exptl_crystal_size_max 0.260
_exptl_crystal_size_mid 0.180
_exptl_crystal_size_min 0.120
_refine_diff_density_max 1.214
_refine_diff_density_min -0.774
_refine_diff_density_rms 0.083
_refine_ls_abs_structure_details
; 
 Refined as an inversion twin. 
;
_refine_ls_abs_structure_Flack 0.089(7)
_refine_ls_extinction_method none
_refine_ls_goodness_of_fit_ref 1.027
_refine_ls_hydrogen_treatment mixed
_refine_ls_matrix_type full
_refine_ls_number_parameters 1594
_refine_ls_number_reflns 38139
_refine_ls_number_restraints 5
_refine_ls_restrained_S_all 1.027
_refine_ls_R_factor_all 0.0571
_refine_ls_R_factor_gt 0.0510
_refine_ls_shift/su_max 0.000
_refine_ls_shift/su_mean 0.000
_refine_ls_structure_factor_coef Fsqd
_refine_ls_weighting_details 'w=1/[\s^2^(Fo^2^)+(0.0669P)^2^+1.2972P] where P=(Fo^2^+2Fc^2^)/3'
_refine_ls_weighting_scheme calc
_refine_ls_wR_factor_gt 0.1329
_refine_ls_wR_factor_ref 0.1390
_reflns_Friedel_coverage 1.000
_reflns_Friedel_fraction_full 1.000
_reflns_Friedel_fraction_max 0.993
_reflns_number_gt 34524
_reflns_number_total 38139
_reflns_threshold_expression 'I > 2\s(I)'
_cod_data_source_file ja7b10776_si_004.cif
_cod_data_source_block zncats10
_cod_depositor_comments
;

2020-05-25
Z value and formula fixed to values more according to usual
chemical conventions.                 miguel
;
_cod_original_formula_sum 'C128 H122 B2 F30 N12 Si6 Zn2'
_cod_original_formula_weight 2719.27
_cod_original_formula_units_Z 1
_cod_database_code 4131790
_shelx_shelxl_version_number 2014/7
_shelx_space_group_comment
; 
The symmetry employed for this shelxl refinement is uniquely defined 
by the following loop, which should always be used as a source of 
symmetry information in preference to the above space-group names. 
They are only intended as comments. 
;
_shelx_estimated_absorpt_t_min 0.874
_shelx_estimated_absorpt_t_max 0.939

loop_
_space_group_symop_operation_xyz
'x, y, z'

loop_
_atom_site_label
_atom_site_type_symbol
_atom_site_fract_x
_atom_site_fract_y
_atom_site_fract_z
_atom_site_U_iso_or_equiv
_atom_site_adp_type
_atom_site_occupancy
_atom_site_site_symmetry_order
_atom_site_calc_flag
_atom_site_refinement_flags_posn
_atom_site_refinement_flags_adp
Zn1 Zn 0.83112(3) 0.74693(2) 0.25197(2) 0.01370(8) Uani 1 1 d . .
Zn2 Zn 0.18384(3) 0.11401(2) 0.86009(2) 0.01458(8) Uani 1 1 d . .
B1 B 0.4658(3) 0.9623(3) 0.0390(3) 0.0207(7) Uani 1 1 d D .
H1 H 0.408(4) 0.988(4) 0.007(4) 0.043(17) Uiso 1 1 d D .
B2 B 0.1482(4) 0.5418(4) 0.5881(3) 0.0250(8) Uani 1 1 d D .
H2 H 0.082(4) 0.537(4) 0.656(3) 0.035(15) Uiso 1 1 d D .
F172 F 0.3068(3) 0.9016(2) 0.1180(2) 0.0404(7) Uani 1 1 d . .
F173 F 0.1683(3) 0.9251(3) 0.2969(2) 0.0475(8) Uani 1 1 d . .
F174 F 0.1699(3) 1.0120(3) 0.4352(2) 0.0501(8) Uani 1 1 d . .
F175 F 0.3220(4) 1.0675(3) 0.3853(2) 0.0573(10) Uani 1 1 d . .
F176 F 0.4625(3) 1.0411(3) 0.2070(2) 0.0454(8) Uani 1 1 d . .
F182 F 0.3431(2) 1.1717(2) 0.0669(3) 0.0471(8) Uani 1 1 d . .
F183 F 0.4236(3) 1.2883(2) 0.0284(3) 0.0597(11) Uani 1 1 d . .
F184 F 0.6460(3) 1.2137(3) -0.0443(3) 0.0591(10) Uani 1 1 d . .
F185 F 0.7848(2) 1.0187(3) -0.0721(3) 0.0575(10) Uani 1 1 d . .
F186 F 0.7057(2) 0.9027(2) -0.0278(3) 0.0464(8) Uani 1 1 d . .
F192 F 0.5621(2) 0.8963(2) -0.15919(18) 0.0328(6) Uani 1 1 d . .
F193 F 0.7074(3) 0.7157(2) -0.26364(19) 0.0408(7) Uani 1 1 d . .
F194 F 0.7911(3) 0.5661(2) -0.1862(2) 0.0441(7) Uani 1 1 d . .
F195 F 0.7249(3) 0.6021(2) -0.0010(2) 0.0405(7) Uani 1 1 d . .
F196 F 0.5786(2) 0.7826(2) 0.10604(18) 0.0352(6) Uani 1 1 d . .
F272 F 0.2392(3) 0.6384(3) 0.4432(2) 0.0429(7) Uani 1 1 d . .
F273 F 0.1444(4) 0.8287(3) 0.4557(3) 0.0683(12) Uani 1 1 d . .
F274 F -0.0707(5) 0.9540(3) 0.5971(4) 0.0883(17) Uani 1 1 d . .
F275 F -0.1827(4) 0.8823(3) 0.7267(4) 0.0849(16) Uani 1 1 d . .
F276 F -0.0859(2) 0.6933(3) 0.7196(2) 0.0485(8) Uani 1 1 d . .
F282 F 0.0163(3) 0.4691(3) 0.5782(2) 0.0431(7) Uani 1 1 d . .
F283 F 0.0731(5) 0.3402(3) 0.4403(3) 0.0706(13) Uani 1 1 d . .
F284 F 0.2769(5) 0.2575(3) 0.2832(3) 0.0779(15) Uani 1 1 d . .
F285 F 0.4228(3) 0.3092(3) 0.2663(2) 0.0669(12) Uani 1 1 d . .
F286 F 0.3685(2) 0.4389(3) 0.4037(2) 0.0483(8) Uani 1 1 d . .
F292 F 0.2488(2) 0.3667(2) 0.6416(2) 0.0342(6) Uani 1 1 d . .
F293 F 0.3935(3) 0.3106(2) 0.7022(2) 0.0427(7) Uani 1 1 d . .
F294 F 0.4756(2) 0.4223(2) 0.7093(2) 0.0408(7) Uani 1 1 d . .
F295 F 0.4067(3) 0.5934(2) 0.6548(2) 0.0380(6) Uani 1 1 d . .
F296 F 0.2690(2) 0.6490(2) 0.5890(2) 0.0330(5) Uani 1 1 d . .
Si1 Si 0.84113(8) 0.72089(8) 0.43115(7) 0.01696(19) Uani 1 1 d . .
Si2 Si 1.02320(8) 0.56108(7) 0.24157(7) 0.01654(19) Uani 1 1 d . .
Si3 Si 1.01205(8) 0.75680(8) 0.26140(7) 0.01700(19) Uani 1 1 d . .
Si4 Si 0.18298(8) 0.13784(8) 0.67712(7) 0.01666(19) Uani 1 1 d . .
Si5 Si 0.01862(8) 0.08774(8) 0.83727(8) 0.01753(19) Uani 1 1 d . .
Si6 Si -0.01807(8) 0.29174(8) 0.86876(7) 0.01734(19) Uani 1 1 d . .
N11 N 0.7021(3) 0.7463(2) 0.3571(2) 0.0163(6) Uani 1 1 d . .
N12 N 0.6166(3) 0.7432(2) 0.5068(2) 0.0176(6) Uani 1 1 d . .
N21 N 0.9285(3) 0.6473(2) 0.1316(2) 0.0157(6) Uani 1 1 d . .
N22 N 1.0961(3) 0.5204(2) 0.0344(2) 0.0189(6) Uani 1 1 d . .
N31 N 0.8259(3) 0.8724(2) 0.2378(2) 0.0168(6) Uani 1 1 d . .
N32 N 0.8978(3) 0.9608(2) 0.2387(3) 0.0208(6) Uani 1 1 d . .
N41 N 0.3140(3) 0.1175(2) 0.7590(2) 0.0155(6) Uani 1 1 d . .
N42 N 0.4083(3) 0.1126(2) 0.6073(2) 0.0177(6) Uani 1 1 d . .
N51 N 0.2014(3) -0.0185(2) 0.8686(2) 0.0168(6) Uani 1 1 d . .
N52 N 0.1355(3) -0.1112(2) 0.8663(2) 0.0197(6) Uani 1 1 d . .
N61 N 0.0756(3) 0.2120(2) 0.9829(2) 0.0178(6) Uani 1 1 d . .
N62 N -0.0975(3) 0.3339(2) 1.0765(2) 0.0182(6) Uani 1 1 d . .
C1 C 0.9423(3) 0.6885(3) 0.3046(3) 0.0158(6) Uani 1 1 d . .
C2 C 0.0790(3) 0.1644(3) 0.8010(3) 0.0165(6) Uani 1 1 d . .
C71 C 0.4573(5) 0.6330(5) 0.1147(5) 0.0551(15) Uani 1 1 d . .
H71A H 0.4597 0.6906 0.1112 0.066 Uiso 1 1 calc R U
C72 C 0.5186(5) 0.5608(5) 0.0345(5) 0.0512(14) Uani 1 1 d . .
H72A H 0.5635 0.5686 -0.0242 0.061 Uiso 1 1 calc R U
C73 C 0.5145(5) 0.4766(5) 0.0394(4) 0.0452(12) Uani 1 1 d . .
H73A H 0.5567 0.4266 -0.0156 0.054 Uiso 1 1 calc R U
C74 C 0.4483(5) 0.4667(5) 0.1251(5) 0.0474(13) Uani 1 1 d . .
H74A H 0.4442 0.4099 0.1292 0.057 Uiso 1 1 calc R U
C75 C 0.3885(5) 0.5386(5) 0.2042(4) 0.0460(12) Uani 1 1 d . .
H75A H 0.3436 0.5310 0.2629 0.055 Uiso 1 1 calc R U
C76 C 0.3927(5) 0.6216(5) 0.1998(5) 0.0492(13) Uani 1 1 d . .
H76A H 0.3512 0.6708 0.2552 0.059 Uiso 1 1 calc R U
C81 C 0.6488(6) 0.3063(5) 0.4609(6) 0.105(3) Uani 1 1 d G .
H81A H 0.6588 0.2441 0.4673 0.126 Uiso 1 1 calc R U
C82 C 0.5825(5) 0.3645(6) 0.4240(5) 0.104(3) Uani 1 1 d G .
H82A H 0.5472 0.3421 0.4053 0.125 Uiso 1 1 calc R U
C83 C 0.5679(5) 0.4556(5) 0.4146(5) 0.092(2) Uani 1 1 d G .
H83A H 0.5227 0.4954 0.3894 0.111 Uiso 1 1 calc R U
C84 C 0.6196(6) 0.4883(5) 0.4420(5) 0.102(3) Uani 1 1 d G .
H84A H 0.6096 0.5505 0.4355 0.122 Uiso 1 1 calc R U
C85 C 0.6859(6) 0.4301(7) 0.4788(5) 0.114(3) Uani 1 1 d G .
H85A H 0.7212 0.4524 0.4976 0.137 Uiso 1 1 calc R U
C86 C 0.7005(6) 0.3390(7) 0.4883(5) 0.118(3) Uani 1 1 d G .
H86A H 0.7457 0.2992 0.5134 0.142 Uiso 1 1 calc R U
C91 C 0.7358(7) 0.2585(6) 0.7046(5) 0.105(3) Uani 1 1 d G .
H91A H 0.7037 0.2200 0.7276 0.126 Uiso 1 1 calc R U
C92 C 0.6758(4) 0.3562(7) 0.7485(4) 0.104(3) Uani 1 1 d G .
H92A H 0.6027 0.3845 0.8014 0.125 Uiso 1 1 calc R U
C93 C 0.7229(6) 0.4125(5) 0.7149(5) 0.092(2) Uani 1 1 d G .
H93A H 0.6819 0.4793 0.7449 0.111 Uiso 1 1 calc R U
C94 C 0.8299(6) 0.3711(6) 0.6375(5) 0.102(3) Uani 1 1 d G .
H94A H 0.8621 0.4096 0.6145 0.122 Uiso 1 1 calc R U
C95 C 0.8899(4) 0.2734(6) 0.5936(4) 0.114(3) Uani 1 1 d G .
H95A H 0.9630 0.2451 0.5407 0.137 Uiso 1 1 calc R U
C96 C 0.8429(6) 0.2171(5) 0.6272(5) 0.118(3) Uani 1 1 d G .
H96A H 0.8839 0.1503 0.5972 0.142 Uiso 1 1 calc R U
C101 C 0.8855(4) 0.6282(4) 0.4980(3) 0.0326(10) Uani 1 1 d . .
H10A H 0.8445 0.6600 0.5646 0.049 Uiso 1 1 calc R U
H10B H 0.9659 0.5976 0.4735 0.049 Uiso 1 1 calc R U
H10C H 0.8694 0.5786 0.4908 0.049 Uiso 1 1 calc R U
C102 C 0.7943(4) 0.8405(3) 0.4960(3) 0.0294(9) Uani 1 1 d . .
H10D H 0.7235 0.8634 0.5547 0.044 Uiso 1 1 calc R U
H10E H 0.7837 0.8879 0.4572 0.044 Uiso 1 1 calc R U
H10F H 0.8510 0.8329 0.5103 0.044 Uiso 1 1 calc R U
C103 C 0.7089(3) 0.7384(3) 0.4355(3) 0.0166(6) Uani 1 1 d . .
C104 C 0.6017(3) 0.7561(3) 0.3781(3) 0.0169(7) Uani 1 1 d . .
C105 C 0.5552(3) 0.7662(3) 0.3210(3) 0.0227(8) Uani 1 1 d . .
H10G H 0.5919 0.7686 0.2573 0.027 Uiso 1 1 calc R U
C106 C 0.4524(4) 0.7726(4) 0.3621(4) 0.0291(9) Uani 1 1 d . .
H10H H 0.4180 0.7797 0.3257 0.035 Uiso 1 1 calc R U
C107 C 0.3988(4) 0.7688(4) 0.4564(4) 0.0297(9) Uani 1 1 d . .
H10I H 0.3297 0.7719 0.4814 0.036 Uiso 1 1 calc R U
C108 C 0.4425(3) 0.7606(3) 0.5140(3) 0.0252(8) Uani 1 1 d . .
H10J H 0.4048 0.7594 0.5780 0.030 Uiso 1 1 calc R U
C109 C 0.5464(3) 0.7543(3) 0.4724(3) 0.0186(7) Uani 1 1 d . .
C110 C 0.5894(3) 0.7530(3) 0.6062(3) 0.0207(7) Uani 1 1 d . .
H11A H 0.6557 0.7453 0.6068 0.025 Uiso 1 1 calc R U
C111 C 0.4922(4) 0.8535(4) 0.6641(3) 0.0324(10) Uani 1 1 d . .
H11B H 0.4807 0.8606 0.7277 0.049 Uiso 1 1 calc R U
H11C H 0.4245 0.8633 0.6671 0.049 Uiso 1 1 calc R U
H11D H 0.5082 0.9020 0.6351 0.049 Uiso 1 1 calc R U
C112 C 0.5738(6) 0.6710(5) 0.6458(4) 0.0422(13) Uani 1 1 d . .
H11E H 0.5577 0.6784 0.7108 0.063 Uiso 1 1 calc R U
H11F H 0.6423 0.6081 0.6079 0.063 Uiso 1 1 calc R U
H11G H 0.5114 0.6740 0.6438 0.063 Uiso 1 1 calc R U
C171 C 0.3900(3) 0.9726(3) 0.1519(3) 0.0222(7) Uani 1 1 d . .
C172 C 0.3142(3) 0.9433(3) 0.1822(3) 0.0237(7) Uani 1 1 d . .
C173 C 0.2397(3) 0.9555(3) 0.2747(3) 0.0260(8) Uani 1 1 d . .
C174 C 0.2405(4) 0.9990(4) 0.3444(3) 0.0336(9) Uani 1 1 d . .
C175 C 0.3155(5) 1.0282(4) 0.3199(3) 0.0354(10) Uani 1 1 d . .
C176 C 0.3888(4) 1.0132(3) 0.2254(3) 0.0289(8) Uani 1 1 d . .
C181 C 0.5196(3) 1.0303(3) 0.0184(3) 0.0220(7) Uani 1 1 d . .
C182 C 0.4534(3) 1.1297(3) 0.0325(3) 0.0279(8) Uani 1 1 d . .
C183 C 0.4925(4) 1.1921(3) 0.0131(4) 0.0355(10) Uani 1 1 d . .
C184 C 0.6050(4) 1.1547(4) -0.0243(4) 0.0349(10) Uani 1 1 d . .
C185 C 0.6751(4) 1.0573(3) -0.0388(3) 0.0318(9) Uani 1 1 d . .
C186 C 0.6322(3) 0.9976(3) -0.0150(3) 0.0246(7) Uani 1 1 d . .
C191 C 0.5592(3) 0.8497(3) -0.0200(3) 0.0216(7) Uani 1 1 d . .
C192 C 0.5989(3) 0.8259(3) -0.1153(3) 0.0237(7) Uani 1 1 d . .
C193 C 0.6737(4) 0.7339(3) -0.1713(3) 0.0272(8) Uani 1 1 d . .
C194 C 0.7167(4) 0.6570(3) -0.1338(3) 0.0282(8) Uani 1 1 d . .
C195 C 0.6838(4) 0.6744(3) -0.0401(3) 0.0265(8) Uani 1 1 d . .
C196 C 0.6065(3) 0.7692(3) 0.0144(3) 0.0241(7) Uani 1 1 d . .
C201 C 1.1684(4) 0.4868(3) 0.2227(3) 0.0284(9) Uani 1 1 d . .
H20A H 1.1975 0.4177 0.2032 0.043 Uiso 1 1 calc R U
H20B H 1.1669 0.4987 0.2813 0.043 Uiso 1 1 calc R U
H20C H 1.2167 0.5052 0.1737 0.043 Uiso 1 1 calc R U
C202 C 0.9532(4) 0.4913(3) 0.2907(4) 0.0315(9) Uani 1 1 d . .
H20D H 0.9910 0.4318 0.2438 0.047 Uiso 1 1 calc R U
H20E H 0.8747 0.5312 0.3069 0.047 Uiso 1 1 calc R U
H20F H 0.9571 0.4743 0.3471 0.047 Uiso 1 1 calc R U
C203 C 1.0220(3) 0.5727(3) 0.1255(3) 0.0174(6) Uani 1 1 d . .
C204 C 0.9421(3) 0.6435(3) 0.0421(3) 0.0156(6) Uani 1 1 d . .
C205 C 0.8684(3) 0.7053(3) 0.0120(3) 0.0180(7) Uani 1 1 d . .
H20G H 0.7957 0.7582 0.0547 0.022 Uiso 1 1 calc R U
C206 C 0.9071(4) 0.6852(3) -0.0837(3) 0.0223(7) Uani 1 1 d . .
H20H H 0.8598 0.7256 -0.1071 0.027 Uiso 1 1 calc R U
C207 C 1.0145(4) 0.6066(3) -0.1467(3) 0.0256(8) Uani 1 1 d . .
H20I H 1.0384 0.5952 -0.2117 0.031 Uiso 1 1 calc R U
C208 C 1.0860(3) 0.5455(3) -0.1163(3) 0.0246(8) Uani 1 1 d . .
H20J H 1.1583 0.4922 -0.1591 0.029 Uiso 1 1 calc R U
C209 C 1.0482(3) 0.5648(3) -0.0202(3) 0.0190(7) Uani 1 1 d . .
C210 C 1.2079(3) 0.4328(3) 0.0008(3) 0.0255(8) Uani 1 1 d . .
H21A H 1.2164 0.4174 0.0570 0.031 Uiso 1 1 calc R U
C211 C 1.2192(5) 0.3456(3) -0.0450(4) 0.0401(12) Uani 1 1 d . .
H21B H 1.2921 0.2876 -0.0622 0.060 Uiso 1 1 calc R U
H21C H 1.2133 0.3576 -0.1015 0.060 Uiso 1 1 calc R U
H21D H 1.1596 0.3353 -0.0008 0.060 Uiso 1 1 calc R U
C212 C 1.2984(4) 0.4539(4) -0.0634(4) 0.0368(10) Uani 1 1 d . .
H21E H 1.3724 0.3954 -0.0854 0.055 Uiso 1 1 calc R U
H21F H 1.2913 0.5067 -0.0285 0.055 Uiso 1 1 calc R U
H21G H 1.2896 0.4732 -0.1175 0.055 Uiso 1 1 calc R U
C271 C 0.0849(4) 0.6555(3) 0.5820(3) 0.0291(8) Uani 1 1 d . .
C272 C 0.1348(4) 0.6959(4) 0.5165(3) 0.0359(10) Uani 1 1 d . .
C273 C 0.0870(6) 0.7951(5) 0.5210(5) 0.0488(14) Uani 1 1 d . .
C274 C -0.0205(6) 0.8582(4) 0.5928(6) 0.0556(17) Uani 1 1 d . .
C275 C -0.0771(5) 0.8212(4) 0.6583(5) 0.0505(15) Uani 1 1 d . .
C276 C -0.0245(4) 0.7225(4) 0.6520(3) 0.0356(10) Uani 1 1 d . .
C281 C 0.1881(4) 0.4635(3) 0.4978(3) 0.0298(8) Uani 1 1 d . .
C282 C 0.1165(4) 0.4340(3) 0.5029(3) 0.0328(9) Uani 1 1 d . .
C283 C 0.1453(6) 0.3656(4) 0.4322(4) 0.0436(13) Uani 1 1 d . .
C284 C 0.2467(6) 0.3233(4) 0.3538(4) 0.0503(16) Uani 1 1 d . .
C285 C 0.3221(5) 0.3486(4) 0.3434(4) 0.0466(14) Uani 1 1 d . .
C286 C 0.2907(4) 0.4179(3) 0.4161(3) 0.0328(9) Uani 1 1 d . .
C291 C 0.2496(3) 0.5106(3) 0.6105(3) 0.0218(7) Uani 1 1 d . .
C292 C 0.2880(3) 0.4254(3) 0.6401(3) 0.0234(7) Uani 1 1 d . .
C293 C 0.3635(4) 0.3927(3) 0.6712(3) 0.0278(8) Uani 1 1 d . .
C294 C 0.4037(3) 0.4504(3) 0.6775(3) 0.0277(8) Uani 1 1 d . .
C295 C 0.3693(3) 0.5361(3) 0.6493(3) 0.0235(7) Uani 1 1 d . .
C296 C 0.2962(3) 0.5632(3) 0.6158(3) 0.0235(7) Uani 1 1 d . .
C301 C 1.0601(4) 0.7828(4) 0.3358(4) 0.0310(9) Uani 1 1 d . .
H30A H 1.1241 0.7897 0.2965 0.047 Uiso 1 1 calc R U
H30B H 1.0823 0.7292 0.3663 0.047 Uiso 1 1 calc R U
H30C H 0.9991 0.8433 0.3837 0.047 Uiso 1 1 calc R U
C302 C 1.1340(3) 0.7035(3) 0.1381(3) 0.0269(8) Uani 1 1 d . .
H30D H 1.1558 0.7511 0.1165 0.040 Uiso 1 1 calc R U
H30E H 1.1127 0.6870 0.0968 0.040 Uiso 1 1 calc R U
H30F H 1.1971 0.6447 0.1367 0.040 Uiso 1 1 calc R U
C303 C 0.9047(3) 0.8740(3) 0.2481(3) 0.0178(7) Uani 1 1 d . .
C304 C 0.7664(3) 0.9620(3) 0.2205(3) 0.0179(7) Uani 1 1 d . .
C305 C 0.6785(3) 0.9961(3) 0.2024(3) 0.0216(7) Uani 1 1 d . .
H30G H 0.6500 0.9570 0.1998 0.026 Uiso 1 1 calc R U
C306 C 0.6346(3) 1.0897(3) 0.1884(3) 0.0249(8) Uani 1 1 d . .
H30H H 0.5742 1.1156 0.1765 0.030 Uiso 1 1 calc R U
C307 C 0.6780(4) 1.1473(3) 0.1915(3) 0.0288(9) Uani 1 1 d . .
H30I H 0.6457 1.2113 0.1821 0.035 Uiso 1 1 calc R U
C308 C 0.7661(4) 1.1129(3) 0.2079(3) 0.0278(9) Uani 1 1 d . .
H30J H 0.7953 1.1517 0.2094 0.033 Uiso 1 1 calc R U
C309 C 0.8112(3) 1.0178(3) 0.2222(3) 0.0201(7) Uani 1 1 d . .
C310 C 0.9776(4) 0.9839(3) 0.2390(4) 0.0290(9) Uani 1 1 d . .
H31A H 1.0334 0.9257 0.2486 0.035 Uiso 1 1 calc R U
C311 C 0.9190(5) 1.0680(4) 0.3199(4) 0.0392(11) Uani 1 1 d . .
H31B H 0.9732 1.0819 0.3186 0.059 Uiso 1 1 calc R U
H31C H 0.8849 1.0510 0.3793 0.059 Uiso 1 1 calc R U
H31D H 0.8606 1.1255 0.3145 0.059 Uiso 1 1 calc R U
C312 C 1.0411(4) 0.9999(4) 0.1435(4) 0.0361(11) Uani 1 1 d . .
H31E H 1.0996 1.0076 0.1417 0.054 Uiso 1 1 calc R U
H31F H 0.9893 1.0585 0.1333 0.054 Uiso 1 1 calc R U
H31G H 1.0754 0.9437 0.0942 0.054 Uiso 1 1 calc R U
C401 C 0.2399(4) 0.0154(3) 0.6075(3) 0.0264(8) Uani 1 1 d . .
H40A H 0.3117 -0.0049 0.5509 0.040 Uiso 1 1 calc R U
H40B H 0.1869 0.0201 0.5894 0.040 Uiso 1 1 calc R U
H40C H 0.2505 -0.0324 0.6459 0.040 Uiso 1 1 calc R U
C402 C 0.1412(4) 0.2324(3) 0.6112(3) 0.0267(8) Uani 1 1 d . .
H40D H 0.1880 0.2028 0.5437 0.040 Uiso 1 1 calc R U
H40E H 0.1512 0.2843 0.6251 0.040 Uiso 1 1 calc R U
H40F H 0.0625 0.2597 0.6304 0.040 Uiso 1 1 calc R U
C403 C 0.3106(3) 0.1236(3) 0.6785(3) 0.0159(6) Uani 1 1 d . .
C404 C 0.4156(3) 0.1034(3) 0.7399(3) 0.0163(6) Uani 1 1 d . .
C405 C 0.4589(3) 0.0931(3) 0.7987(3) 0.0213(7) Uani 1 1 d . .
H40G H 0.4177 0.0950 0.8631 0.026 Uiso 1 1 calc R U
C406 C 0.5636(4) 0.0801(3) 0.7609(3) 0.0271(8) Uani 1 1 d . .
H40H H 0.5951 0.0730 0.7997 0.033 Uiso 1 1 calc R U
C407 C 0.6239(4) 0.0772(4) 0.6655(4) 0.0295(9) Uani 1 1 d . .
H40I H 0.6962 0.0675 0.6409 0.035 Uiso 1 1 calc R U
C408 C 0.5813(3) 0.0879(3) 0.6061(3) 0.0248(8) Uani 1 1 d . .
H40J H 0.6224 0.0867 0.5418 0.030 Uiso 1 1 calc R U
C409 C 0.4757(3) 0.1007(3) 0.6443(3) 0.0183(7) Uani 1 1 d . .
C410 C 0.4381(4) 0.1039(3) 0.5079(3) 0.0231(8) Uani 1 1 d . .
H41A H 0.3708 0.1170 0.5054 0.028 Uiso 1 1 calc R U
C411 C 0.5311(4) -0.0008(3) 0.4526(3) 0.0295(9) Uani 1 1 d . .
H41B H 0.5466 -0.0078 0.3877 0.044 Uiso 1 1 calc R U
H41C H 0.5074 -0.0453 0.4817 0.044 Uiso 1 1 calc R U
H41D H 0.5989 -0.0162 0.4531 0.044 Uiso 1 1 calc R U
C412 C 0.4670(4) 0.1775(4) 0.4648(3) 0.0337(10) Uani 1 1 d . .
H41E H 0.4712 0.1772 0.4036 0.051 Uiso 1 1 calc R U
H41F H 0.5393 0.1606 0.4566 0.051 Uiso 1 1 calc R U
H41G H 0.4091 0.2425 0.5063 0.051 Uiso 1 1 calc R U
C501 C -0.1058(3) 0.1354(3) 0.9584(3) 0.0280(9) Uani 1 1 d . .
H50A H -0.1185 0.0828 0.9793 0.042 Uiso 1 1 calc R U
H50B H -0.1719 0.1879 0.9579 0.042 Uiso 1 1 calc R U
H50C H -0.0922 0.1603 1.0015 0.042 Uiso 1 1 calc R U
C502 C -0.0144(4) 0.0503(4) 0.7547(4) 0.0314(9) Uani 1 1 d . .
H50D H -0.0783 0.0423 0.7905 0.047 Uiso 1 1 calc R U
H50E H 0.0507 -0.0115 0.7106 0.047 Uiso 1 1 calc R U
H50F H -0.0328 0.1003 0.7197 0.047 Uiso 1 1 calc R U
C503 C 0.1263(3) -0.0239(3) 0.8553(3) 0.0171(7) Uani 1 1 d . .
C504 C 0.2598(3) -0.1041(3) 0.8897(3) 0.0179(7) Uani 1 1 d . .
C505 C 0.3442(3) -0.1343(3) 0.9122(3) 0.0210(7) Uani 1 1 d . .
H50G H 0.3702 -0.0932 0.9152 0.025 Uiso 1 1 calc R U
C506 C 0.3883(4) -0.2258(3) 0.9297(3) 0.0245(8) Uani 1 1 d . .
H50H H 0.4443 -0.2475 0.9466 0.029 Uiso 1 1 calc R U
C507 C 0.3514(4) -0.2872(3) 0.9230(3) 0.0274(8) Uani 1 1 d . .
H50I H 0.3850 -0.3505 0.9335 0.033 Uiso 1 1 calc R U
C508 C 0.2678(4) -0.2584(3) 0.9016(3) 0.0252(8) Uani 1 1 d . .
H50J H 0.2432 -0.3003 0.8972 0.030 Uiso 1 1 calc R U
C509 C 0.2212(3) -0.1648(3) 0.8865(3) 0.0192(7) Uani 1 1 d . .
C510 C 0.0540(4) -0.1349(3) 0.8710(3) 0.0238(8) Uani 1 1 d . .
H51A H -0.0030 -0.0774 0.8617 0.029 Uiso 1 1 calc R U
C511 C -0.0077(4) -0.1496(4) 0.9681(4) 0.0358(11) Uani 1 1 d . .
H51B H -0.0674 -0.1571 0.9725 0.054 Uiso 1 1 calc R U
H51C H -0.0401 -0.0930 1.0162 0.054 Uiso 1 1 calc R U
H51D H 0.0450 -0.2081 0.9779 0.054 Uiso 1 1 calc R U
C512 C 0.1124(5) -0.2213(4) 0.7901(4) 0.0395(12) Uani 1 1 d . .
H51E H 0.0564 -0.2304 0.7883 0.059 Uiso 1 1 calc R U
H51F H 0.1646 -0.2802 0.7999 0.059 Uiso 1 1 calc R U
H51G H 0.1536 -0.2084 0.7306 0.059 Uiso 1 1 calc R U
C601 C 0.0353(4) 0.3751(3) 0.8260(3) 0.0285(9) Uani 1 1 d . .
H60A H -0.0063 0.4324 0.8767 0.043 Uiso 1 1 calc R U
H60B H 0.0252 0.3954 0.7726 0.043 Uiso 1 1 calc R U
H60C H 0.1150 0.3409 0.8062 0.043 Uiso 1 1 calc R U
C602 C -0.1612(4) 0.3511(3) 0.8839(3) 0.0289(9) Uani 1 1 d . .
H60D H -0.2001 0.4215 0.9065 0.043 Uiso 1 1 calc R U
H60E H -0.2033 0.3258 0.9296 0.043 Uiso 1 1 calc R U
H60F H -0.1550 0.3371 0.8235 0.043 Uiso 1 1 calc R U
C603 C -0.0195(3) 0.2824(3) 0.9869(3) 0.0176(7) Uani 1 1 d . .
C604 C 0.0583(3) 0.2193(3) 1.0732(3) 0.0166(6) Uani 1 1 d . .
C605 C 0.1308(3) 0.1675(3) 1.1067(3) 0.0208(7) Uani 1 1 d . .
H60G H 0.2062 0.1178 1.0653 0.025 Uiso 1 1 calc R U
C606 C 0.0895(4) 0.1907(3) 1.2023(3) 0.0231(8) Uani 1 1 d . .
H60H H 0.1381 0.1579 1.2267 0.028 Uiso 1 1 calc R U
C607 C -0.0228(4) 0.2618(3) 1.2636(3) 0.0239(8) Uani 1 1 d . .
H60I H -0.0494 0.2738 1.3291 0.029 Uiso 1 1 calc R U
C608 C -0.0963(3) 0.3152(3) 1.2314(3) 0.0216(7) Uani 1 1 d . .
H60J H -0.1724 0.3632 1.2732 0.026 Uiso 1 1 calc R U
C609 C -0.0523(3) 0.2946(3) 1.1340(3) 0.0175(7) Uani 1 1 d . .
C610 C -0.2108(3) 0.4189(3) 1.1063(3) 0.0258(8) Uani 1 1 d . .
H61A H -0.2131 0.4350 1.0478 0.031 Uiso 1 1 calc R U
C611 C -0.2990(4) 0.3927(4) 1.1594(4) 0.0378(11) Uani 1 1 d . .
H61B H -0.3735 0.4505 1.1813 0.057 Uiso 1 1 calc R U
H61C H -0.2933 0.3689 1.2134 0.057 Uiso 1 1 calc R U
H61D H -0.2869 0.3419 1.1176 0.057 Uiso 1 1 calc R U
C612 C -0.2323(5) 0.5085(4) 1.1603(4) 0.0403(12) Uani 1 1 d . .
H61E H -0.2981 0.5668 1.1647 0.060 Uiso 1 1 calc R U
H61F H -0.1671 0.5150 1.1270 0.060 Uiso 1 1 calc R U
H61G H -0.2455 0.5008 1.2235 0.060 Uiso 1 1 calc R U

loop_
_atom_site_aniso_label
_atom_site_aniso_U_11
_atom_site_aniso_U_22
_atom_site_aniso_U_33
_atom_site_aniso_U_23
_atom_site_aniso_U_13
_atom_site_aniso_U_12
Zn1 0.01413(17) 0.01486(18) 0.01283(18) 0.00276(14) -0.00712(14) -0.00774(14)
Zn2 0.01365(17) 0.01709(18) 0.01427(18) 0.00412(14) -0.00714(15) -0.00882(15)
B1 0.0184(17) 0.0223(18) 0.0239(19) 0.0055(15) -0.0114(15) -0.0116(15)
B2 0.0243(19) 0.031(2) 0.0205(18) 0.0035(16) -0.0130(16) -0.0134(17)
F172 0.0573(18) 0.0613(19) 0.0295(13) 0.0119(13) -0.0223(13) -0.0485(17)
F173 0.0512(18) 0.078(2) 0.0448(17) 0.0268(16) -0.0240(15) -0.0553(19)
F174 0.055(2) 0.078(2) 0.0214(13) 0.0124(14) -0.0103(13) -0.0454(19)
F175 0.084(3) 0.092(3) 0.0295(15) 0.0116(16) -0.0298(17) -0.066(2)
F176 0.0508(18) 0.076(2) 0.0393(16) 0.0144(15) -0.0247(14) -0.0511(18)
F182 0.0215(12) 0.0249(13) 0.089(3) 0.0047(14) -0.0289(15) -0.0066(10)
F183 0.057(2) 0.0229(13) 0.120(3) 0.0226(17) -0.063(2) -0.0183(14)
F184 0.066(2) 0.051(2) 0.099(3) 0.040(2) -0.052(2) -0.0489(19)
F185 0.0207(13) 0.0470(18) 0.093(3) 0.0049(18) -0.0165(15) -0.0205(13)
F186 0.0264(13) 0.0239(13) 0.085(3) 0.0092(14) -0.0299(16) -0.0087(11)
F192 0.0342(13) 0.0350(13) 0.0263(12) 0.0146(10) -0.0170(11) -0.0152(11)
F193 0.0423(16) 0.0501(17) 0.0222(12) 0.0016(12) -0.0157(12) -0.0190(14)
F194 0.0459(17) 0.0244(13) 0.0429(17) -0.0061(12) -0.0169(14) -0.0098(13)
F195 0.0439(16) 0.0269(13) 0.0436(16) 0.0170(12) -0.0245(14) -0.0122(12)
F196 0.0406(15) 0.0361(14) 0.0233(12) 0.0092(10) -0.0195(11) -0.0134(12)
F272 0.0460(17) 0.0569(19) 0.0249(13) 0.0091(13) -0.0128(12) -0.0310(16)
F273 0.115(3) 0.080(3) 0.096(3) 0.063(3) -0.090(3) -0.078(3)
F274 0.121(4) 0.0326(18) 0.147(5) 0.027(2) -0.111(4) -0.024(2)
F275 0.051(2) 0.060(3) 0.080(3) -0.021(2) -0.040(2) 0.0211(19)
F276 0.0235(13) 0.068(2) 0.0301(14) 0.0064(14) -0.0121(11) -0.0086(14)
F282 0.0479(17) 0.0561(19) 0.0524(18) 0.0291(15) -0.0360(15) -0.0365(16)
F283 0.129(4) 0.079(3) 0.089(3) 0.051(2) -0.086(3) -0.084(3)
F284 0.145(4) 0.0332(17) 0.067(3) 0.0072(17) -0.076(3) -0.034(2)
F285 0.059(2) 0.049(2) 0.0324(16) -0.0113(14) -0.0174(16) 0.0082(17)
F286 0.0277(14) 0.071(2) 0.0298(14) 0.0008(14) -0.0095(12) -0.0186(15)
F292 0.0401(14) 0.0360(14) 0.0357(14) 0.0110(11) -0.0188(12) -0.0264(12)
F293 0.0517(18) 0.0340(15) 0.0481(17) 0.0209(13) -0.0328(15) -0.0200(14)
F294 0.0308(13) 0.0556(19) 0.0367(15) 0.0116(13) -0.0230(12) -0.0176(13)
F295 0.0393(15) 0.0504(17) 0.0406(15) 0.0093(13) -0.0218(13) -0.0327(14)
F296 0.0438(15) 0.0290(12) 0.0382(14) 0.0119(11) -0.0259(12) -0.0223(12)
Si1 0.0160(4) 0.0208(5) 0.0136(4) 0.0020(4) -0.0085(4) -0.0082(4)
Si2 0.0177(4) 0.0152(4) 0.0174(4) 0.0048(3) -0.0103(4) -0.0078(4)
Si3 0.0162(4) 0.0191(4) 0.0202(5) 0.0055(4) -0.0107(4) -0.0107(4)
Si4 0.0168(4) 0.0201(5) 0.0153(4) 0.0049(4) -0.0092(4) -0.0101(4)
Si5 0.0156(4) 0.0205(5) 0.0203(5) 0.0063(4) -0.0101(4) -0.0111(4)
Si6 0.0168(4) 0.0179(4) 0.0175(5) 0.0052(4) -0.0099(4) -0.0081(4)
N11 0.0166(13) 0.0208(14) 0.0165(14) 0.0053(11) -0.0104(12) -0.0114(12)
N12 0.0192(14) 0.0210(15) 0.0158(14) 0.0059(12) -0.0088(12) -0.0129(12)
N21 0.0152(13) 0.0152(13) 0.0147(14) 0.0022(11) -0.0081(11) -0.0061(11)
N22 0.0177(13) 0.0152(13) 0.0168(14) -0.0011(11) -0.0076(12) -0.0046(11)
N31 0.0171(13) 0.0136(13) 0.0211(15) 0.0051(11) -0.0104(12) -0.0084(11)
N32 0.0222(15) 0.0201(15) 0.0261(16) 0.0077(13) -0.0130(13) -0.0145(13)
N41 0.0152(13) 0.0188(14) 0.0146(13) 0.0050(11) -0.0082(11) -0.0097(12)
N42 0.0163(13) 0.0197(14) 0.0137(13) 0.0033(11) -0.0054(11) -0.0092(12)
N51 0.0145(13) 0.0207(14) 0.0146(13) 0.0033(11) -0.0059(11) -0.0099(12)
N52 0.0206(14) 0.0196(14) 0.0238(16) 0.0059(12) -0.0121(13) -0.0129(12)
N61 0.0184(14) 0.0218(15) 0.0145(14) 0.0050(12) -0.0072(12) -0.0124(12)
N62 0.0179(13) 0.0161(13) 0.0161(14) 0.0020(11) -0.0079(12) -0.0064(11)
C1 0.0164(15) 0.0163(15) 0.0163(16) 0.0034(13) -0.0087(13) -0.0092(13)
C2 0.0162(15) 0.0207(16) 0.0150(15) 0.0048(13) -0.0085(13) -0.0108(13)
C71 0.047(3) 0.052(3) 0.074(4) 0.027(3) -0.031(3) -0.032(3)
C72 0.040(3) 0.059(4) 0.051(3) 0.026(3) -0.021(3) -0.026(3)
C73 0.036(3) 0.050(3) 0.048(3) 0.011(2) -0.024(2) -0.019(2)
C74 0.045(3) 0.053(3) 0.056(3) 0.019(3) -0.028(3) -0.032(3)
C75 0.038(3) 0.062(4) 0.043(3) 0.015(3) -0.019(2) -0.032(3)
C76 0.036(3) 0.053(3) 0.056(3) 0.008(3) -0.024(3) -0.021(2)
C81 0.101(6) 0.151(8) 0.091(5) 0.057(5) -0.052(5) -0.082(6)
C82 0.060(4) 0.185(9) 0.064(4) 0.035(5) -0.035(3) -0.060(5)
C83 0.068(4) 0.106(5) 0.064(4) 0.028(4) -0.038(3) -0.017(4)
C84 0.102(6) 0.094(5) 0.081(5) 0.000(4) -0.021(4) -0.054(5)
C85 0.066(4) 0.206(11) 0.076(4) 0.013(5) -0.039(4) -0.071(6)
C86 0.087(5) 0.159(9) 0.090(5) 0.050(6) -0.060(5) -0.039(5)
C91 0.101(6) 0.151(8) 0.091(5) 0.057(5) -0.052(5) -0.082(6)
C92 0.060(4) 0.185(9) 0.064(4) 0.035(5) -0.035(3) -0.060(5)
C93 0.068(4) 0.106(5) 0.064(4) 0.028(4) -0.038(3) -0.017(4)
C94 0.102(6) 0.094(5) 0.081(5) 0.000(4) -0.021(4) -0.054(5)
C95 0.066(4) 0.206(11) 0.076(4) 0.013(5) -0.039(4) -0.071(6)
C96 0.087(5) 0.159(9) 0.090(5) 0.050(6) -0.060(5) -0.039(5)
C101 0.0240(19) 0.043(3) 0.0195(19) 0.0125(18) -0.0115(16) -0.0100(19)
C102 0.0251(19) 0.034(2) 0.0227(19) -0.0087(17) -0.0079(16) -0.0134(17)
C103 0.0164(15) 0.0163(15) 0.0151(15) 0.0024(12) -0.0071(13) -0.0080(13)
C104 0.0181(16) 0.0171(16) 0.0188(16) 0.0034(13) -0.0106(14) -0.0100(13)
C105 0.0226(18) 0.0255(19) 0.0266(19) 0.0077(16) -0.0159(16) -0.0137(16)
C106 0.027(2) 0.036(2) 0.037(2) 0.0103(18) -0.0232(19) -0.0184(18)
C107 0.0220(18) 0.034(2) 0.041(2) 0.0117(19) -0.0176(18) -0.0182(17)
C108 0.0197(17) 0.033(2) 0.0235(18) 0.0074(16) -0.0084(15) -0.0167(16)
C109 0.0176(15) 0.0202(16) 0.0194(17) 0.0034(13) -0.0088(14) -0.0112(14)
C110 0.0227(17) 0.0274(19) 0.0115(15) 0.0049(14) -0.0068(13) -0.0146(15)
C111 0.028(2) 0.037(2) 0.0177(19) -0.0019(17) -0.0071(17) -0.0103(19)
C112 0.070(4) 0.053(3) 0.037(3) 0.031(2) -0.036(3) -0.048(3)
C171 0.0194(15) 0.0196(16) 0.0270(18) 0.0038(13) -0.0117(14) -0.0097(13)
C172 0.0254(17) 0.0268(18) 0.0223(17) 0.0034(14) -0.0107(15) -0.0170(15)
C173 0.0256(18) 0.035(2) 0.0281(19) 0.0136(16) -0.0151(16) -0.0225(17)
C174 0.039(2) 0.041(2) 0.0161(17) 0.0059(16) -0.0092(17) -0.023(2)
C175 0.052(3) 0.041(2) 0.029(2) 0.0092(18) -0.026(2) -0.029(2)
C176 0.0275(19) 0.032(2) 0.039(2) 0.0084(17) -0.0190(18) -0.0206(17)
C181 0.0187(15) 0.0224(16) 0.0240(17) 0.0046(14) -0.0099(14) -0.0110(14)
C182 0.0185(16) 0.0259(18) 0.039(2) 0.0029(16) -0.0149(16) -0.0104(15)
C183 0.037(2) 0.0215(19) 0.058(3) 0.0122(19) -0.034(2) -0.0130(18)
C184 0.042(2) 0.034(2) 0.044(3) 0.018(2) -0.024(2) -0.028(2)
C185 0.0226(18) 0.035(2) 0.042(2) 0.0076(18) -0.0133(17) -0.0202(17)
C186 0.0178(16) 0.0192(16) 0.0305(19) 0.0044(14) -0.0092(14) -0.0081(13)
C191 0.0221(16) 0.0223(16) 0.0242(17) 0.0066(14) -0.0112(14) -0.0147(14)
C192 0.0212(17) 0.0263(18) 0.0251(18) 0.0109(15) -0.0119(15) -0.0136(15)
C193 0.0293(19) 0.039(2) 0.0198(17) 0.0067(16) -0.0134(15) -0.0210(18)
C194 0.0266(18) 0.0241(18) 0.0284(19) -0.0011(15) -0.0096(16) -0.0132(16)
C195 0.0281(19) 0.0254(18) 0.033(2) 0.0136(16) -0.0195(17) -0.0152(16)
C196 0.0295(18) 0.0291(19) 0.0181(16) 0.0045(14) -0.0133(15) -0.0171(16)
C201 0.0220(18) 0.0245(19) 0.030(2) 0.0014(16) -0.0166(16) -0.0029(15)
C202 0.044(3) 0.028(2) 0.034(2) 0.0129(18) -0.022(2) -0.025(2)
C203 0.0176(15) 0.0169(15) 0.0175(16) 0.0029(13) -0.0086(13) -0.0091(13)
C204 0.0184(15) 0.0161(15) 0.0149(15) 0.0029(12) -0.0098(13) -0.0093(13)
C205 0.0185(15) 0.0199(16) 0.0172(16) 0.0041(13) -0.0110(13) -0.0092(13)
C206 0.0280(19) 0.0252(18) 0.0195(17) 0.0064(14) -0.0147(15) -0.0153(16)
C207 0.034(2) 0.0259(19) 0.0173(17) 0.0037(15) -0.0135(16) -0.0151(17)
C208 0.0228(17) 0.0246(18) 0.0155(16) -0.0034(14) -0.0064(14) -0.0078(15)
C209 0.0215(16) 0.0183(16) 0.0173(16) 0.0018(13) -0.0105(14) -0.0097(14)
C210 0.0197(17) 0.0205(17) 0.0232(18) -0.0015(14) -0.0093(15) -0.0027(14)
C211 0.040(3) 0.0165(18) 0.043(3) -0.0086(18) -0.020(2) -0.0015(18)
C212 0.0225(19) 0.039(2) 0.031(2) -0.0005(19) -0.0088(17) -0.0071(18)
C271 0.0287(19) 0.032(2) 0.0229(18) 0.0019(15) -0.0168(16) -0.0100(17)
C272 0.040(2) 0.042(3) 0.031(2) 0.0075(19) -0.025(2) -0.018(2)
C273 0.083(4) 0.055(3) 0.059(3) 0.034(3) -0.061(3) -0.048(3)
C274 0.073(4) 0.030(2) 0.083(5) 0.009(3) -0.067(4) -0.014(3)
C275 0.039(3) 0.041(3) 0.056(3) -0.005(2) -0.036(3) 0.001(2)
C276 0.033(2) 0.044(3) 0.028(2) 0.0060(18) -0.0211(18) -0.013(2)
C281 0.031(2) 0.031(2) 0.031(2) 0.0079(17) -0.0216(18) -0.0135(17)
C282 0.049(3) 0.031(2) 0.037(2) 0.0188(18) -0.033(2) -0.024(2)
C283 0.085(4) 0.034(2) 0.056(3) 0.028(2) -0.060(3) -0.040(3)
C284 0.097(5) 0.022(2) 0.052(3) 0.015(2) -0.059(4) -0.025(3)
C285 0.050(3) 0.026(2) 0.034(2) 0.0021(18) -0.024(2) 0.004(2)
C286 0.036(2) 0.032(2) 0.029(2) 0.0087(17) -0.0216(19) -0.0120(18)
C291 0.0219(16) 0.0257(17) 0.0149(15) 0.0010(13) -0.0080(13) -0.0115(14)
C292 0.0212(16) 0.0265(18) 0.0179(16) 0.0009(13) -0.0071(14) -0.0116(15)
C293 0.031(2) 0.0243(18) 0.0229(18) 0.0090(15) -0.0120(16) -0.0122(16)
C294 0.0211(17) 0.036(2) 0.0210(17) 0.0020(15) -0.0103(14) -0.0116(16)
C295 0.0170(15) 0.0288(18) 0.0183(16) 0.0002(14) -0.0048(13) -0.0113(14)
C296 0.0236(17) 0.0269(18) 0.0189(16) 0.0039(14) -0.0094(14) -0.0136(15)
C301 0.035(2) 0.039(2) 0.041(2) 0.015(2) -0.028(2) -0.026(2)
C302 0.0200(17) 0.029(2) 0.0242(19) 0.0065(16) -0.0049(15) -0.0140(16)
C303 0.0209(16) 0.0166(15) 0.0204(17) 0.0047(13) -0.0111(14) -0.0123(13)
C304 0.0156(15) 0.0177(16) 0.0166(16) 0.0026(13) -0.0059(13) -0.0082(13)
C305 0.0215(17) 0.0236(18) 0.0212(18) 0.0073(15) -0.0118(15) -0.0120(15)
C306 0.0198(17) 0.0238(19) 0.029(2) 0.0119(16) -0.0128(16) -0.0103(15)
C307 0.0253(19) 0.0232(19) 0.035(2) 0.0141(17) -0.0142(18) -0.0127(16)
C308 0.0243(18) 0.0226(19) 0.035(2) 0.0087(17) -0.0117(17) -0.0142(16)
C309 0.0198(16) 0.0196(16) 0.0206(17) 0.0042(14) -0.0083(14) -0.0119(14)
C310 0.031(2) 0.029(2) 0.043(3) 0.0110(18) -0.0217(19) -0.0234(18)
C311 0.044(3) 0.031(2) 0.051(3) 0.004(2) -0.026(2) -0.022(2)
C312 0.033(2) 0.041(3) 0.046(3) 0.020(2) -0.020(2) -0.028(2)
C401 0.0261(19) 0.027(2) 0.0242(19) 0.0010(16) -0.0104(16) -0.0144(16)
C402 0.0271(19) 0.031(2) 0.025(2) 0.0135(17) -0.0169(17) -0.0144(17)
C403 0.0136(14) 0.0169(15) 0.0167(16) 0.0044(13) -0.0077(13) -0.0076(13)
C404 0.0137(14) 0.0140(15) 0.0182(16) 0.0031(12) -0.0063(13) -0.0068(12)
C405 0.0209(17) 0.0204(17) 0.0253(19) 0.0047(14) -0.0135(15) -0.0108(15)
C406 0.0208(18) 0.028(2) 0.035(2) 0.0041(17) -0.0157(17) -0.0124(16)
C407 0.0202(18) 0.033(2) 0.039(2) 0.0063(18) -0.0143(17) -0.0167(17)
C408 0.0180(17) 0.0263(19) 0.028(2) 0.0051(15) -0.0070(15) -0.0146(15)
C409 0.0162(15) 0.0171(16) 0.0203(17) 0.0045(13) -0.0080(14) -0.0091(13)
C410 0.0244(18) 0.0242(18) 0.0181(17) 0.0072(14) -0.0083(15) -0.0133(16)
C411 0.029(2) 0.028(2) 0.0183(18) 0.0046(16) -0.0060(16) -0.0109(17)
C412 0.040(2) 0.028(2) 0.023(2) 0.0125(17) -0.0093(18) -0.0171(19)
C501 0.0164(16) 0.0259(19) 0.031(2) 0.0043(16) -0.0047(15) -0.0109(15)
C502 0.041(2) 0.044(3) 0.039(2) 0.020(2) -0.031(2) -0.033(2)
C503 0.0173(15) 0.0195(16) 0.0142(15) 0.0029(13) -0.0061(13) -0.0109(13)
C504 0.0194(16) 0.0194(16) 0.0148(15) 0.0059(13) -0.0072(13) -0.0116(14)
C505 0.0180(16) 0.0254(18) 0.0189(17) 0.0059(14) -0.0086(14) -0.0117(15)
C506 0.0227(18) 0.0275(19) 0.0204(17) 0.0085(15) -0.0110(15) -0.0114(16)
C507 0.0278(19) 0.0229(19) 0.030(2) 0.0126(16) -0.0150(17) -0.0128(16)
C508 0.032(2) 0.0211(18) 0.029(2) 0.0108(15) -0.0172(17) -0.0172(16)
C509 0.0178(16) 0.0201(17) 0.0205(17) 0.0067(14) -0.0097(14) -0.0105(14)
C510 0.0246(18) 0.0246(18) 0.030(2) 0.0062(16) -0.0153(16) -0.0171(16)
C511 0.035(2) 0.046(3) 0.037(3) 0.015(2) -0.015(2) -0.031(2)
C512 0.047(3) 0.034(2) 0.045(3) -0.002(2) -0.024(2) -0.024(2)
C601 0.039(2) 0.0250(19) 0.030(2) 0.0140(16) -0.0187(18) -0.0213(18)
C602 0.0218(18) 0.029(2) 0.032(2) 0.0043(16) -0.0180(17) -0.0062(16)
C603 0.0162(15) 0.0179(16) 0.0176(16) 0.0039(13) -0.0066(13) -0.0101(13)
C604 0.0186(15) 0.0179(15) 0.0158(15) 0.0033(13) -0.0071(13) -0.0127(13)
C605 0.0167(15) 0.0212(17) 0.0228(18) 0.0029(14) -0.0093(14) -0.0092(14)
C606 0.0309(19) 0.0247(18) 0.0253(18) 0.0103(15) -0.0198(16) -0.0175(16)
C607 0.035(2) 0.0231(18) 0.0165(16) 0.0056(14) -0.0131(15) -0.0167(16)
C608 0.0241(18) 0.0186(16) 0.0201(17) 0.0040(13) -0.0106(15) -0.0103(14)
C609 0.0183(15) 0.0146(15) 0.0176(16) 0.0025(12) -0.0083(13) -0.0078(13)
C610 0.0230(18) 0.0189(17) 0.0236(18) -0.0004(14) -0.0115(15) -0.0030(14)
C611 0.0204(19) 0.045(3) 0.029(2) -0.0023(19) -0.0081(17) -0.0081(19)
C612 0.051(3) 0.021(2) 0.037(2) 0.0031(18) -0.026(2) -0.008(2)

loop_
_atom_type_symbol
_atom_type_description
_atom_type_scat_dispersion_real
_atom_type_scat_dispersion_imag
_atom_type_scat_source
C C 0.0033 0.0016 'International Tables Vol C Tables 4.2.6.8 and 6.1.1.4'
H H 0.0000 0.0000 'International Tables Vol C Tables 4.2.6.8 and 6.1.1.4'
B B 0.0013 0.0007 'International Tables Vol C Tables 4.2.6.8 and 6.1.1.4'
N N 0.0061 0.0033 'International Tables Vol C Tables 4.2.6.8 and 6.1.1.4'
F F 0.0171 0.0103 'International Tables Vol C Tables 4.2.6.8 and 6.1.1.4'
Si Si 0.0817 0.0704 'International Tables Vol C Tables 4.2.6.8 and 6.1.1.4'
Zn Zn 0.2839 1.4301 'International Tables Vol C Tables 4.2.6.8 and 6.1.1.4'

loop_
_geom_angle_atom_site_label_1
_geom_angle_atom_site_label_2
_geom_angle_atom_site_label_3
_geom_angle
N11 Zn1 N21 120.52(13)
N11 Zn1 N31 119.78(13)
N21 Zn1 N31 113.64(13)
N11 Zn1 C1 98.69(13)
N21 Zn1 C1 97.38(14)
N31 Zn1 C1 98.61(14)
N11 Zn1 Si2 101.05(10)
N21 Zn1 Si2 64.02(9)
N31 Zn1 Si2 125.74(9)
C1 Zn1 Si2 37.20(10)
N41 Zn2 N61 122.73(13)
N41 Zn2 N51 117.19(13)
N61 Zn2 N51 113.46(13)
N41 Zn2 C2 99.36(13)
N61 Zn2 C2 97.70(14)
N51 Zn2 C2 98.70(14)
H1 B1 C191 103(3)
H1 B1 C181 107(3)
C191 B1 C181 112.2(3)
H1 B1 C171 108(3)
C191 B1 C171 113.2(3)
C181 B1 C171 112.8(3)
H2 B2 C271 105(3)
H2 B2 C291 102(3)
C271 B2 C291 114.1(3)
H2 B2 C281 109(3)
C271 B2 C281 113.7(3)
C291 B2 C281 111.9(3)
C1 Si1 C102 114.6(2)
C1 Si1 C101 115.58(19)
C102 Si1 C101 107.6(2)
C1 Si1 C103 104.04(16)
C102 Si1 C103 104.83(19)
C101 Si1 C103 109.6(2)
C1 Si2 C202 115.3(2)
C1 Si2 C201 115.78(19)
C202 Si2 C201 107.8(2)
C1 Si2 C203 102.29(17)
C202 Si2 C203 102.5(2)
C201 Si2 C203 112.38(19)
C1 Si2 Zn1 44.07(12)
C202 Si2 Zn1 99.96(17)
C201 Si2 Zn1 151.77(16)
C203 Si2 Zn1 65.21(11)
C1 Si3 C301 115.8(2)
C1 Si3 C302 115.35(19)
C301 Si3 C302 106.9(2)
C1 Si3 C303 104.17(17)
C301 Si3 C303 112.0(2)
C302 Si3 C303 101.79(19)
C2 Si4 C402 116.4(2)
C2 Si4 C401 113.58(19)
C402 Si4 C401 109.2(2)
C2 Si4 C403 104.98(16)
C402 Si4 C403 108.38(19)
C401 Si4 C403 103.35(18)
C2 Si5 C501 114.93(19)
C2 Si5 C502 116.54(19)
C501 Si5 C502 108.5(2)
C2 Si5 C503 104.49(17)
C501 Si5 C503 100.16(19)
C502 Si5 C503 110.8(2)
C2 Si6 C602 115.47(19)
C2 Si6 C601 115.1(2)
C602 Si6 C601 107.7(2)
C2 Si6 C603 102.39(17)
C602 Si6 C603 112.69(19)
C601 Si6 C603 102.73(19)
C103 N11 C104 107.3(3)
C103 N11 Zn1 112.4(2)
C104 N11 Zn1 140.3(3)
C103 N12 C109 107.9(3)
C103 N12 C110 123.9(3)
C109 N12 C110 127.3(3)
C203 N21 C204 107.7(3)
C203 N21 Zn1 113.3(2)
C204 N21 Zn1 136.6(3)
C203 N22 C209 108.3(3)
C203 N22 C210 125.1(3)
C209 N22 C210 126.5(3)
C303 N31 C304 106.8(3)
C303 N31 Zn1 112.1(3)
C304 N31 Zn1 141.1(3)
C303 N32 C309 108.4(3)
C303 N32 C310 124.2(4)
C309 N32 C310 127.2(3)
C403 N41 C404 107.6(3)
C403 N41 Zn2 111.4(2)
C404 N41 Zn2 140.3(3)
C403 N42 C409 108.1(3)
C403 N42 C410 124.1(3)
C409 N42 C410 127.4(3)
C503 N51 C504 107.6(3)
C503 N51 Zn2 110.7(3)
C504 N51 Zn2 141.4(3)
C503 N52 C509 108.4(3)
C503 N52 C510 123.6(3)
C509 N52 C510 127.3(3)
C603 N61 C604 107.4(3)
C603 N61 Zn2 113.2(3)
C604 N61 Zn2 137.7(3)
C603 N62 C609 108.5(3)
C603 N62 C610 124.7(3)
C609 N62 C610 126.7(3)
Si3 C1 Si2 116.1(2)
Si3 C1 Si1 118.2(2)
Si2 C1 Si1 117.8(2)
Si3 C1 Zn1 99.68(17)
Si2 C1 Zn1 98.73(16)
Si1 C1 Zn1 99.81(16)
Si4 C2 Si5 118.6(2)
Si4 C2 Si6 119.0(2)
Si5 C2 Si6 113.85(19)
Si4 C2 Zn2 100.02(16)
Si5 C2 Zn2 99.64(17)
Si6 C2 Zn2 99.78(17)
C76 C71 C72 120.0(6)
C71 C72 C73 120.1(6)
C74 C73 C72 119.2(6)
C75 C74 C73 120.1(6)
C74 C75 C76 121.0(6)
C75 C76 C71 119.7(6)
C82 C81 C86 120.0
C81 C82 C83 120.0
C84 C83 C82 120.0
C83 C84 C85 120.0
C86 C85 C84 120.0
C85 C86 C81 120.0
C92 C91 C96 120.0
C91 C92 C93 120.0
C94 C93 C92 120.0
C95 C94 C93 120.0
C94 C95 C96 120.0
C95 C96 C91 120.0
N11 C103 N12 110.5(3)
N11 C103 Si1 118.7(3)
N12 C103 Si1 130.8(3)
N11 C104 C109 108.6(3)
N11 C104 C105 130.1(4)
C109 C104 C105 121.4(4)
C106 C105 C104 116.9(4)
C105 C106 C107 121.2(4)
C108 C107 C106 122.6(4)
C107 C108 C109 116.1(4)
C104 C109 N12 105.7(3)
C104 C109 C108 121.8(4)
N12 C109 C108 132.5(4)
N12 C110 C111 110.9(3)
N12 C110 C112 111.2(4)
C111 C110 C112 114.0(4)
C172 C171 C176 112.8(4)
C172 C171 B1 120.0(3)
C176 C171 B1 127.1(3)
F172 C172 C171 119.3(3)
F172 C172 C173 115.2(3)
C171 C172 C173 125.5(4)
F173 C173 C172 120.8(4)
F173 C173 C174 120.4(4)
C172 C173 C174 118.8(4)
F174 C174 C175 120.0(4)
F174 C174 C173 120.8(4)
C175 C174 C173 119.2(4)
F175 C175 C174 121.2(4)
F175 C175 C176 119.6(4)
C174 C175 C176 119.2(4)
F176 C176 C175 115.6(4)
F176 C176 C171 119.9(4)
C175 C176 C171 124.5(4)
C182 C181 C186 113.5(3)
C182 C181 B1 120.6(3)
C186 C181 B1 126.0(3)
F182 C182 C183 115.4(4)
F182 C182 C181 120.1(4)
C183 C182 C181 124.5(4)
F183 C183 C184 119.3(4)
F183 C183 C182 121.5(4)
C184 C183 C182 119.1(4)
F184 C184 C185 119.9(4)
F184 C184 C183 120.6(4)
C185 C184 C183 119.5(4)
F185 C185 C184 121.1(4)
F185 C185 C186 119.1(4)
C184 C185 C186 119.7(4)
F186 C186 C185 116.5(4)
F186 C186 C181 120.0(3)
C185 C186 C181 123.5(4)
C192 C191 C196 113.0(3)
C192 C191 B1 119.5(3)
C196 C191 B1 127.5(3)
F192 C192 C193 115.2(4)
F192 C192 C191 119.9(4)
C193 C192 C191 124.8(4)
F193 C193 C192 121.7(4)
F193 C193 C194 118.4(4)
C192 C193 C194 119.9(4)
F194 C194 C193 121.8(4)
F194 C194 C195 119.0(4)
C193 C194 C195 119.1(4)
F195 C195 C194 121.2(4)
F195 C195 C196 119.9(4)
C194 C195 C196 119.0(4)
F196 C196 C195 116.6(4)
F196 C196 C191 119.3(4)
C195 C196 C191 124.1(4)
N21 C203 N22 109.7(3)
N21 C203 Si2 115.7(3)
N22 C203 Si2 134.6(3)
N21 C204 C209 108.5(3)
N21 C204 C205 129.5(3)
C209 C204 C205 121.9(3)
C206 C205 C204 116.6(4)
C205 C206 C207 121.5(4)
C208 C207 C206 121.5(4)
C207 C208 C209 117.6(4)
N22 C209 C204 105.7(3)
N22 C209 C208 133.4(4)
C204 C209 C208 120.8(4)
N22 C210 C211 111.4(4)
N22 C210 C212 110.0(4)
C211 C210 C212 113.0(4)
C272 C271 C276 114.0(5)
C272 C271 B2 124.9(4)
C276 C271 B2 120.7(4)
F272 C272 C271 119.8(5)
F272 C272 C273 115.6(5)
C271 C272 C273 124.5(5)
F273 C273 C274 120.7(6)
F273 C273 C272 120.5(6)
C274 C273 C272 118.8(6)
F274 C274 C273 120.4(7)
F274 C274 C275 120.4(7)
C273 C274 C275 119.2(5)
F275 C275 C276 121.2(7)
F275 C275 C274 119.3(6)
C276 C275 C274 119.5(5)
F276 C276 C275 115.3(5)
F276 C276 C271 121.0(5)
C275 C276 C271 123.7(5)
C286 C281 C282 113.9(4)
C286 C281 B2 126.5(4)
C282 C281 B2 119.4(4)
F282 C282 C283 115.6(5)
F282 C282 C281 121.1(4)
C283 C282 C281 123.2(5)
F283 C283 C284 118.8(5)
F283 C283 C282 120.9(6)
C284 C283 C282 120.4(5)
F284 C284 C283 122.0(6)
F284 C284 C285 118.1(7)
C283 C284 C285 119.9(5)
F285 C285 C284 121.7(5)
F285 C285 C286 119.9(6)
C284 C285 C286 118.4(5)
F286 C286 C281 119.5(4)
F286 C286 C285 116.4(5)
C281 C286 C285 124.1(5)
C292 C291 C296 112.1(4)
C292 C291 B2 117.7(3)
C296 C291 B2 129.7(4)
F292 C292 C293 114.3(4)
F292 C292 C291 119.6(4)
C293 C292 C291 126.1(4)
F293 C293 C292 122.4(4)
F293 C293 C294 118.7(4)
C292 C293 C294 118.8(4)
F294 C294 C295 120.7(4)
F294 C294 C293 120.8(4)
C295 C294 C293 118.4(4)
F295 C295 C294 119.7(4)
F295 C295 C296 120.4(4)
C294 C295 C296 119.9(4)
F296 C296 C295 114.6(4)
F296 C296 C291 120.6(4)
C295 C296 C291 124.7(4)
N31 C303 N32 110.3(3)
N31 C303 Si3 118.2(3)
N32 C303 Si3 131.3(3)
C305 C304 N31 129.7(4)
C305 C304 C309 122.2(4)
N31 C304 C309 108.1(3)
C306 C305 C304 117.0(4)
C305 C306 C307 121.3(4)
C308 C307 C306 121.6(4)
C307 C308 C309 117.4(4)
N32 C309 C304 106.4(3)
N32 C309 C308 133.1(4)
C304 C309 C308 120.5(4)
N32 C310 C311 111.0(4)
N32 C310 C312 109.8(4)
C311 C310 C312 113.6(4)
N41 C403 N42 109.9(3)
N41 C403 Si4 119.3(3)
N42 C403 Si4 130.7(3)
C405 C404 N41 130.1(4)
C405 C404 C409 121.7(3)
N41 C404 C409 108.2(3)
C406 C405 C404 118.0(4)
C405 C406 C407 120.5(4)
C408 C407 C406 122.0(4)
C407 C408 C409 117.4(4)
N42 C409 C408 133.5(4)
N42 C409 C404 106.2(3)
C408 C409 C404 120.4(4)
N42 C410 C412 113.2(4)
N42 C410 C411 109.5(3)
C412 C410 C411 112.5(4)
N51 C503 N52 109.8(3)
N51 C503 Si5 119.7(3)
N52 C503 Si5 130.3(3)
N51 C504 C509 108.7(3)
N51 C504 C505 130.7(4)
C509 C504 C505 120.6(4)
C506 C505 C504 117.8(4)
C505 C506 C507 121.0(4)
C508 C507 C506 122.0(4)
C507 C508 C509 116.8(4)
N52 C509 C508 132.8(4)
N52 C509 C504 105.4(3)
C508 C509 C504 121.8(4)
N52 C510 C511 110.6(4)
N52 C510 C512 110.0(4)
C511 C510 C512 114.0(4)
N61 C603 N62 110.1(3)
N61 C603 Si6 116.5(3)
N62 C603 Si6 133.4(3)
N61 C604 C605 130.5(4)
N61 C604 C609 108.4(3)
C605 C604 C609 121.1(4)
C606 C605 C604 117.8(4)
C605 C606 C607 121.0(4)
C608 C607 C606 122.0(4)
C607 C608 C609 116.5(4)
N62 C609 C608 133.1(4)
N62 C609 C604 105.5(3)
C608 C609 C604 121.3(4)
N62 C610 C611 110.5(4)
N62 C610 C612 111.3(4)
C611 C610 C612 113.8(4)

loop_
_geom_bond_atom_site_label_1
_geom_bond_atom_site_label_2
_geom_bond_distance
Zn1 N11 1.986(3)
Zn1 N21 1.989(3)
Zn1 N31 2.001(3)
Zn1 C1 2.110(4)
Zn1 Si2 2.9989(11)
Zn2 N41 1.994(3)
Zn2 N61 1.998(3)
Zn2 N51 2.032(3)
Zn2 C2 2.113(4)
B1 H1 1.162(14)
B1 C191 1.632(6)
B1 C181 1.634(6)
B1 C171 1.647(6)
B2 H2 1.157(14)
B2 C271 1.639(7)
B2 C291 1.645(6)
B2 C281 1.653(6)
F172 C172 1.355(5)
F173 C173 1.342(4)
F174 C174 1.340(5)
F175 C175 1.342(5)
F176 C176 1.355(5)
F182 C182 1.341(5)
F183 C183 1.343(5)
F184 C184 1.350(5)
F185 C185 1.344(5)
F186 C186 1.350(5)
F192 C192 1.354(5)
F193 C193 1.353(5)
F194 C194 1.337(5)
F195 C195 1.337(5)
F196 C196 1.358(4)
F272 C272 1.351(6)
F273 C273 1.348(7)
F274 C274 1.342(7)
F275 C275 1.342(7)
F276 C276 1.349(6)
F282 C282 1.325(6)
F283 C283 1.343(7)
F284 C284 1.347(6)
F285 C285 1.335(7)
F286 C286 1.358(6)
F292 C292 1.358(5)
F293 C293 1.344(5)
F294 C294 1.341(5)
F295 C295 1.346(5)
F296 C296 1.361(5)
Si1 C1 1.845(4)
Si1 C102 1.869(4)
Si1 C101 1.872(5)
Si1 C103 1.936(4)
Si2 C1 1.834(4)
Si2 C202 1.864(5)
Si2 C201 1.873(4)
Si2 C203 1.923(4)
Si3 C1 1.829(4)
Si3 C301 1.862(4)
Si3 C302 1.879(4)
Si3 C303 1.925(4)
Si4 C2 1.834(4)
Si4 C402 1.870(4)
Si4 C401 1.887(4)
Si4 C403 1.929(4)
Si5 C2 1.839(4)
Si5 C501 1.873(4)
Si5 C502 1.877(4)
Si5 C503 1.919(4)
Si6 C2 1.842(4)
Si6 C602 1.870(4)
Si6 C601 1.875(4)
Si6 C603 1.938(4)
N11 C103 1.341(5)
N11 C104 1.387(5)
N12 C103 1.359(5)
N12 C109 1.400(5)
N12 C110 1.484(5)
N21 C203 1.339(5)
N21 C204 1.390(5)
N22 C203 1.369(5)
N22 C209 1.394(5)
N22 C210 1.475(5)
N31 C303 1.345(5)
N31 C304 1.399(5)
N32 C303 1.365(5)
N32 C309 1.376(5)
N32 C310 1.482(5)
N41 C403 1.350(5)
N41 C404 1.387(5)
N42 C403 1.373(5)
N42 C409 1.389(5)
N42 C410 1.475(5)
N51 C503 1.345(5)
N51 C504 1.380(5)
N52 C503 1.362(5)
N52 C509 1.396(5)
N52 C510 1.484(5)
N61 C603 1.348(5)
N61 C604 1.383(5)
N62 C603 1.353(5)
N62 C609 1.394(5)
N62 C610 1.483(5)
C71 C76 1.377(9)
C71 C72 1.381(11)
C72 C73 1.394(9)
C73 C74 1.381(8)
C74 C75 1.369(9)
C75 C76 1.374(9)
C81 C82 1.3900
C81 C86 1.3900
C82 C83 1.3900
C83 C84 1.3900
C84 C85 1.3900
C85 C86 1.3900
C91 C92 1.3900
C91 C96 1.3900
C92 C93 1.3900
C93 C94 1.3900
C94 C95 1.3900
C95 C96 1.3900
C104 C109 1.399(5)
C104 C105 1.399(5)
C105 C106 1.394(6)
C106 C107 1.405(7)
C107 C108 1.378(7)
C108 C109 1.412(5)
C110 C111 1.509(6)
C110 C112 1.532(6)
C171 C172 1.379(5)
C171 C176 1.389(6)
C172 C173 1.380(6)
C173 C174 1.380(6)
C174 C175 1.372(7)
C175 C176 1.389(7)
C181 C182 1.382(6)
C181 C186 1.402(5)
C182 C183 1.382(6)
C183 C184 1.375(7)
C184 C185 1.364(7)
C185 C186 1.382(6)
C191 C192 1.386(6)
C191 C196 1.400(6)
C192 C193 1.367(6)
C193 C194 1.375(6)
C194 C195 1.376(6)
C195 C196 1.393(6)
C204 C209 1.394(5)
C204 C205 1.401(5)
C205 C206 1.390(5)
C206 C207 1.406(6)
C207 C208 1.377(6)
C208 C209 1.398(5)
C210 C211 1.521(6)
C210 C212 1.532(7)
C271 C272 1.371(7)
C271 C276 1.397(6)
C272 C273 1.390(8)
C273 C274 1.379(10)
C274 C275 1.381(11)
C275 C276 1.378(8)
C281 C286 1.381(7)
C281 C282 1.397(6)
C282 C283 1.387(7)
C283 C284 1.349(10)
C284 C285 1.379(10)
C285 C286 1.402(7)
C291 C292 1.382(6)
C291 C296 1.396(5)
C292 C293 1.375(6)
C293 C294 1.390(6)
C294 C295 1.372(6)
C295 C296 1.380(6)
C304 C305 1.395(6)
C304 C309 1.401(5)
C305 C306 1.389(6)
C306 C307 1.415(6)
C307 C308 1.380(7)
C308 C309 1.411(6)
C310 C311 1.510(7)
C310 C312 1.524(7)
C404 C405 1.384(6)
C404 C409 1.408(5)
C405 C406 1.379(6)
C406 C407 1.405(7)
C407 C408 1.386(7)
C408 C409 1.394(5)
C410 C412 1.515(6)
C410 C411 1.530(6)
C504 C509 1.399(5)
C504 C505 1.401(5)
C505 C506 1.382(6)
C506 C507 1.404(6)
C507 C508 1.380(6)
C508 C509 1.397(6)
C510 C511 1.527(7)
C510 C512 1.535(7)
C604 C605 1.388(6)
C604 C609 1.404(5)
C605 C606 1.386(6)
C606 C607 1.402(6)
C607 C608 1.391(6)
C608 C609 1.403(5)
C610 C611 1.522(7)
C610 C612 1.535(7)

loop_
_geom_torsion_atom_site_label_1
_geom_torsion_atom_site_label_2
_geom_torsion_atom_site_label_3
_geom_torsion_atom_site_label_4
_geom_torsion
C301 Si3 C1 Si2 -106.4(3)
C302 Si3 C1 Si2 19.4(3)
C303 Si3 C1 Si2 130.1(2)
C301 Si3 C1 Si1 42.1(3)
C302 Si3 C1 Si1 167.9(2)
C303 Si3 C1 Si1 -81.4(2)
C301 Si3 C1 Zn1 148.8(2)
C302 Si3 C1 Zn1 -85.4(2)
C303 Si3 C1 Zn1 25.29(19)
C202 Si2 C1 Si3 177.0(2)
C201 Si2 C1 Si3 49.8(3)
C203 Si2 C1 Si3 -72.7(2)
Zn1 Si2 C1 Si3 -105.4(3)
C202 Si2 C1 Si1 28.3(3)
C201 Si2 C1 Si1 -98.8(3)
C203 Si2 C1 Si1 138.7(2)
Zn1 Si2 C1 Si1 106.0(2)
C202 Si2 C1 Zn1 -77.7(2)
C201 Si2 C1 Zn1 155.19(19)
C203 Si2 C1 Zn1 32.65(18)
C102 Si1 C1 Si3 14.9(3)
C101 Si1 C1 Si3 -111.0(3)
C103 Si1 C1 Si3 128.8(2)
C102 Si1 C1 Si2 162.9(2)
C101 Si1 C1 Si2 37.0(3)
C103 Si1 C1 Si2 -83.2(2)
C102 Si1 C1 Zn1 -91.7(2)
C101 Si1 C1 Zn1 142.4(2)
C103 Si1 C1 Zn1 22.16(19)
C402 Si4 C2 Si5 114.3(3)
C401 Si4 C2 Si5 -13.7(3)
C403 Si4 C2 Si5 -125.9(2)
C402 Si4 C2 Si6 -31.7(3)
C401 Si4 C2 Si6 -159.7(2)
C403 Si4 C2 Si6 88.1(2)
C402 Si4 C2 Zn2 -138.84(19)
C401 Si4 C2 Zn2 93.1(2)
C403 Si4 C2 Zn2 -19.0(2)
C501 Si5 C2 Si4 -168.4(2)
C502 Si5 C2 Si4 -39.8(3)
C503 Si5 C2 Si4 82.9(2)
C501 Si5 C2 Si6 -20.7(3)
C502 Si5 C2 Si6 107.9(3)
C503 Si5 C2 Si6 -129.5(2)
C501 Si5 C2 Zn2 84.5(2)
C502 Si5 C2 Zn2 -146.9(2)
C503 Si5 C2 Zn2 -24.18(19)
C602 Si6 C2 Si4 100.0(3)
C601 Si6 C2 Si4 -26.6(3)
C603 Si6 C2 Si4 -137.2(2)
C602 Si6 C2 Si5 -47.5(3)
C601 Si6 C2 Si5 -174.1(2)
C603 Si6 C2 Si5 75.3(2)
C602 Si6 C2 Zn2 -152.72(19)
C601 Si6 C2 Zn2 80.7(2)
C603 Si6 C2 Zn2 -29.88(18)
C76 C71 C72 C73 0.5(10)
C71 C72 C73 C74 0.3(9)
C72 C73 C74 C75 -0.7(9)
C73 C74 C75 C76 0.3(9)
C74 C75 C76 C71 0.4(9)
C72 C71 C76 C75 -0.8(10)
C86 C81 C82 C83 0.0
C81 C82 C83 C84 0.0
C82 C83 C84 C85 0.0
C83 C84 C85 C86 0.0
C84 C85 C86 C81 0.0
C82 C81 C86 C85 0.0
C96 C91 C92 C93 0.0
C91 C92 C93 C94 0.0
C92 C93 C94 C95 0.0
C93 C94 C95 C96 0.0
C94 C95 C96 C91 0.0
C92 C91 C96 C95 0.0
C104 N11 C103 N12 -0.3(4)
Zn1 N11 C103 N12 176.9(2)
C104 N11 C103 Si1 178.8(3)
Zn1 N11 C103 Si1 -4.0(4)
C109 N12 C103 N11 0.3(4)
C110 N12 C103 N11 -169.6(3)
C109 N12 C103 Si1 -178.7(3)
C110 N12 C103 Si1 11.5(6)
C103 N11 C104 C109 0.2(4)
Zn1 N11 C104 C109 -175.8(3)
C103 N11 C104 C105 -179.6(4)
Zn1 N11 C104 C105 4.4(7)
N11 C104 C105 C106 178.7(4)
C109 C104 C105 C106 -1.1(6)
C104 C105 C106 C107 -0.2(7)
C105 C106 C107 C108 1.4(8)
C106 C107 C108 C109 -1.2(7)
N11 C104 C109 N12 0.0(4)
C105 C104 C109 N12 179.8(4)
N11 C104 C109 C108 -178.5(4)
C105 C104 C109 C108 1.3(6)
C103 N12 C109 C104 -0.1(4)
C110 N12 C109 C104 169.3(4)
C103 N12 C109 C108 178.1(4)
C110 N12 C109 C108 -12.5(7)
C107 C108 C109 C104 -0.1(6)
C107 C108 C109 N12 -178.1(4)
C103 N12 C110 C111 107.9(4)
C109 N12 C110 C111 -60.0(5)
C103 N12 C110 C112 -124.2(4)
C109 N12 C110 C112 67.9(6)
H1 B1 C171 C172 43(3)
C191 B1 C171 C172 -69.6(5)
C181 B1 C171 C172 161.6(4)
H1 B1 C171 C176 -133(3)
C191 B1 C171 C176 113.6(4)
C181 B1 C171 C176 -15.2(6)
C176 C171 C172 F172 -179.5(4)
B1 C171 C172 F172 3.3(6)
C176 C171 C172 C173 2.9(6)
B1 C171 C172 C173 -174.3(4)
F172 C172 C173 F173 1.7(6)
C171 C172 C173 F173 179.4(4)
F172 C172 C173 C174 -178.9(4)
C171 C172 C173 C174 -1.2(7)
F173 C173 C174 F174 -0.4(7)
C172 C173 C174 F174 -179.8(4)
F173 C173 C174 C175 179.0(5)
C172 C173 C174 C175 -0.4(7)
F174 C174 C175 F175 1.8(8)
C173 C174 C175 F175 -177.6(5)
F174 C174 C175 C176 179.4(5)
C173 C174 C175 C176 0.0(8)
F175 C175 C176 F176 -0.3(7)
C174 C175 C176 F176 -178.0(5)
F175 C175 C176 C171 179.6(5)
C174 C175 C176 C171 2.0(8)
C172 C171 C176 F176 176.7(4)
B1 C171 C176 F176 -6.3(7)
C172 C171 C176 C175 -3.3(6)
B1 C171 C176 C175 173.7(4)
H1 B1 C181 C182 45(3)
C191 B1 C181 C182 156.4(4)
C171 B1 C181 C182 -74.4(5)
H1 B1 C181 C186 -134(3)
C191 B1 C181 C186 -22.7(5)
C171 B1 C181 C186 106.5(4)
C186 C181 C182 F182 -178.0(4)
B1 C181 C182 F182 2.8(6)
C186 C181 C182 C183 2.1(7)
B1 C181 C182 C183 -177.1(4)
F182 C182 C183 F183 0.2(7)
C181 C182 C183 F183 -179.9(5)
F182 C182 C183 C184 -178.7(5)
C181 C182 C183 C184 1.2(8)
F183 C183 C184 F184 0.8(8)
C182 C183 C184 F184 179.7(5)
F183 C183 C184 C185 179.1(5)
C182 C183 C184 C185 -1.9(8)
F184 C184 C185 F185 0.7(8)
C183 C184 C185 F185 -177.6(5)
F184 C184 C185 C186 177.6(5)
C183 C184 C185 C186 -0.7(8)
F185 C185 C186 F186 -0.5(7)
C184 C185 C186 F186 -177.4(4)
F185 C185 C186 C181 -178.6(4)
C184 C185 C186 C181 4.4(7)
C182 C181 C186 F186 177.0(4)
B1 C181 C186 F186 -3.9(6)
C182 C181 C186 C185 -4.9(6)
B1 C181 C186 C185 174.2(4)
H1 B1 C191 C192 39(3)
C181 B1 C191 C192 -75.2(4)
C171 B1 C191 C192 155.7(3)
H1 B1 C191 C196 -140(3)
C181 B1 C191 C196 105.6(4)
C171 B1 C191 C196 -23.5(5)
C196 C191 C192 F192 -179.1(3)
B1 C191 C192 F192 1.7(5)
C196 C191 C192 C193 1.9(6)
B1 C191 C192 C193 -177.4(4)
F192 C192 C193 F193 -0.2(6)
C191 C192 C193 F193 178.9(4)
F192 C192 C193 C194 179.7(4)
C191 C192 C193 C194 -1.2(7)
F193 C193 C194 F194 0.7(6)
C192 C193 C194 F194 -179.2(4)
F193 C193 C194 C195 179.6(4)
C192 C193 C194 C195 -0.3(6)
F194 C194 C195 F195 0.1(6)
C193 C194 C195 F195 -178.9(4)
F194 C194 C195 C196 179.8(4)
C193 C194 C195 C196 0.9(6)
F195 C195 C196 F196 1.0(6)
C194 C195 C196 F196 -178.7(4)
F195 C195 C196 C191 179.7(4)
C194 C195 C196 C191 -0.1(6)
C192 C191 C196 F196 177.4(4)
B1 C191 C196 F196 -3.5(6)
C192 C191 C196 C195 -1.2(6)
B1 C191 C196 C195 177.9(4)
C204 N21 C203 N22 -0.2(4)
Zn1 N21 C203 N22 -165.4(2)
C204 N21 C203 Si2 -179.3(2)
Zn1 N21 C203 Si2 15.5(3)
C209 N22 C203 N21 1.2(4)
C210 N22 C203 N21 -179.6(4)
C209 N22 C203 Si2 -179.9(3)
C210 N22 C203 Si2 -0.8(6)
C203 N21 C204 C209 -0.9(4)
Zn1 N21 C204 C209 159.2(3)
C203 N21 C204 C205 -179.8(4)
Zn1 N21 C204 C205 -19.7(6)
N21 C204 C205 C206 177.7(4)
C209 C204 C205 C206 -1.0(6)
C204 C205 C206 C207 0.3(6)
C205 C206 C207 C208 0.4(7)
C206 C207 C208 C209 -0.4(7)
C203 N22 C209 C204 -1.7(4)
C210 N22 C209 C204 179.1(4)
C203 N22 C209 C208 177.7(4)
C210 N22 C209 C208 -1.4(7)
N21 C204 C209 N22 1.6(4)
C205 C204 C209 N22 -179.4(3)
N21 C204 C209 C208 -177.9(4)
C205 C204 C209 C208 1.1(6)
C207 C208 C209 N22 -179.7(4)
C207 C208 C209 C204 -0.3(6)
C203 N22 C210 C211 120.8(5)
C209 N22 C210 C211 -60.2(6)
C203 N22 C210 C212 -113.1(4)
C209 N22 C210 C212 65.9(5)
H2 B2 C271 C272 175(3)
C291 B2 C271 C272 63.4(5)
C281 B2 C271 C272 -66.6(5)
H2 B2 C271 C276 2(3)
C291 B2 C271 C276 -109.4(4)
C281 B2 C271 C276 120.6(4)
C276 C271 C272 F272 -177.6(4)
B2 C271 C272 F272 9.1(6)
C276 C271 C272 C273 4.8(7)
B2 C271 C272 C273 -168.4(4)
F272 C272 C273 F273 -0.9(7)
C271 C272 C273 F273 176.8(4)
F272 C272 C273 C274 178.6(4)
C271 C272 C273 C274 -3.7(7)
F273 C273 C274 F274 2.1(8)
C272 C273 C274 F274 -177.4(5)
F273 C273 C274 C275 179.7(5)
C272 C273 C274 C275 0.2(8)
F274 C274 C275 F275 -0.6(8)
C273 C274 C275 F275 -178.2(5)
F274 C274 C275 C276 179.2(5)
C273 C274 C275 C276 1.6(8)
F275 C275 C276 F276 -0.9(7)
C274 C275 C276 F276 179.3(5)
F275 C275 C276 C271 179.6(5)
C274 C275 C276 C271 -0.2(8)
C272 C271 C276 F276 177.7(4)
B2 C271 C276 F276 -8.7(6)
C272 C271 C276 C275 -2.8(7)
B2 C271 C276 C275 170.7(4)
H2 B2 C281 C286 -152(3)
C271 B2 C281 C286 91.8(5)
C291 B2 C281 C286 -39.3(6)
H2 B2 C281 C282 25(3)
C271 B2 C281 C282 -91.9(5)
C291 B2 C281 C282 137.0(4)
C286 C281 C282 F282 178.0(4)
B2 C281 C282 F282 1.3(6)
C286 C281 C282 C283 -0.4(6)
B2 C281 C282 C283 -177.1(4)
F282 C282 C283 F283 2.0(6)
C281 C282 C283 F283 -179.6(4)
F282 C282 C283 C284 -178.1(4)
C281 C282 C283 C284 0.3(7)
F283 C283 C284 F284 0.9(7)
C282 C283 C284 F284 -179.1(4)
F283 C283 C284 C285 179.5(4)
C282 C283 C284 C285 -0.5(7)
F284 C284 C285 F285 -0.6(7)
C283 C284 C285 F285 -179.2(5)
F284 C284 C285 C286 179.3(4)
C283 C284 C285 C286 0.6(7)
C282 C281 C286 F286 -178.7(4)
B2 C281 C286 F286 -2.2(7)
C282 C281 C286 C285 0.5(7)
B2 C281 C286 C285 177.0(4)
F285 C285 C286 F286 -1.6(7)
C284 C285 C286 F286 178.5(4)
F285 C285 C286 C281 179.2(4)
C284 C285 C286 C281 -0.7(7)
H2 B2 C291 C292 51(3)
C271 B2 C291 C292 164.0(3)
C281 B2 C291 C292 -65.2(5)
H2 B2 C291 C296 -120(3)
C271 B2 C291 C296 -7.0(6)
C281 B2 C291 C296 123.9(4)
C296 C291 C292 F292 178.4(3)
B2 C291 C292 F292 5.8(5)
C296 C291 C292 C293 -0.4(6)
B2 C291 C292 C293 -172.9(4)
F292 C292 C293 F293 -1.4(6)
C291 C292 C293 F293 177.4(4)
F292 C292 C293 C294 -176.3(4)
C291 C292 C293 C294 2.5(6)
F293 C293 C294 F294 3.5(6)
C292 C293 C294 F294 178.6(4)
F293 C293 C294 C295 -177.4(4)
C292 C293 C294 C295 -2.3(6)
F294 C294 C295 F295 -1.0(6)
C293 C294 C295 F295 179.9(4)
F294 C294 C295 C296 179.3(4)
C293 C294 C295 C296 0.2(6)
F295 C295 C296 F296 1.0(5)
C294 C295 C296 F296 -179.3(3)
F295 C295 C296 C291 -177.6(4)
C294 C295 C296 C291 2.1(6)
C292 C291 C296 F296 179.6(3)
B2 C291 C296 F296 -9.1(6)
C292 C291 C296 C295 -1.9(5)
B2 C291 C296 C295 169.4(4)
C304 N31 C303 N32 0.4(4)
Zn1 N31 C303 N32 -179.5(3)
C304 N31 C303 Si3 -174.3(3)
Zn1 N31 C303 Si3 5.8(4)
C309 N32 C303 N31 0.3(5)
C310 N32 C303 N31 -175.3(4)
C309 N32 C303 Si3 174.1(3)
C310 N32 C303 Si3 -1.5(6)
C303 N31 C304 C305 178.1(4)
Zn1 N31 C304 C305 -2.1(7)
C303 N31 C304 C309 -0.9(4)
Zn1 N31 C304 C309 179.0(3)
N31 C304 C305 C306 179.5(4)
C309 C304 C305 C306 -1.6(6)
C304 C305 C306 C307 0.6(6)
C305 C306 C307 C308 0.5(7)
C306 C307 C308 C309 -0.5(7)
C303 N32 C309 C304 -0.9(4)
C310 N32 C309 C304 174.6(4)
C303 N32 C309 C308 179.5(5)
C310 N32 C309 C308 -5.1(8)
C305 C304 C309 N32 -178.0(4)
N31 C304 C309 N32 1.1(4)
C305 C304 C309 C308 1.7(6)
N31 C304 C309 C308 -179.2(4)
C307 C308 C309 N32 179.0(5)
C307 C308 C309 C304 -0.6(6)
C303 N32 C310 C311 -118.3(5)
C309 N32 C310 C311 67.0(6)
C303 N32 C310 C312 115.2(5)
C309 N32 C310 C312 -59.5(6)
C404 N41 C403 N42 0.8(4)
Zn2 N41 C403 N42 -171.9(2)
C404 N41 C403 Si4 177.4(3)
Zn2 N41 C403 Si4 4.8(4)
C409 N42 C403 N41 -1.0(4)
C410 N42 C403 N41 172.6(3)
C409 N42 C403 Si4 -177.2(3)
C410 N42 C403 Si4 -3.6(6)
C403 N41 C404 C405 179.7(4)
Zn2 N41 C404 C405 -11.0(7)
C403 N41 C404 C409 -0.2(4)
Zn2 N41 C404 C409 169.1(3)
N41 C404 C405 C406 -179.8(4)
C409 C404 C405 C406 0.1(6)
C404 C405 C406 C407 -0.2(6)
C405 C406 C407 C408 0.6(7)
C406 C407 C408 C409 -0.8(7)
C403 N42 C409 C408 -179.1(4)
C410 N42 C409 C408 7.6(7)
C403 N42 C409 C404 0.9(4)
C410 N42 C409 C404 -172.4(4)
C407 C408 C409 N42 -179.3(4)
C407 C408 C409 C404 0.7(6)
C405 C404 C409 N42 179.6(4)
N41 C404 C409 N42 -0.4(4)
C405 C404 C409 C408 -0.4(6)
N41 C404 C409 C408 179.6(4)
C403 N42 C410 C412 125.7(4)
C409 N42 C410 C412 -62.0(5)
C403 N42 C410 C411 -107.9(4)
C409 N42 C410 C411 64.4(5)
C504 N51 C503 N52 -0.7(4)
Zn2 N51 C503 N52 -176.8(2)
C504 N51 C503 Si5 173.6(3)
Zn2 N51 C503 Si5 -2.5(4)
C509 N52 C503 N51 -0.6(4)
C510 N52 C503 N51 170.2(3)
C509 N52 C503 Si5 -174.1(3)
C510 N52 C503 Si5 -3.3(6)
C503 N51 C504 C509 1.7(4)
Zn2 N51 C504 C509 175.8(3)
C503 N51 C504 C505 -177.9(4)
Zn2 N51 C504 C505 -3.8(7)
N51 C504 C505 C506 -179.6(4)
C509 C504 C505 C506 0.8(6)
C504 C505 C506 C507 1.5(6)
C505 C506 C507 C508 -2.0(7)
C506 C507 C508 C509 0.1(7)
C503 N52 C509 C508 -178.0(4)
C510 N52 C509 C508 11.7(7)
C503 N52 C509 C504 1.6(4)
C510 N52 C509 C504 -168.7(4)
C507 C508 C509 N52 -178.2(4)
C507 C508 C509 C504 2.2(6)
N51 C504 C509 N52 -2.0(4)
C505 C504 C509 N52 177.6(3)
N51 C504 C509 C508 177.6(4)
C505 C504 C509 C508 -2.8(6)
C503 N52 C510 C511 -114.1(5)
C509 N52 C510 C511 54.9(6)
C503 N52 C510 C512 119.1(4)
C509 N52 C510 C512 -71.9(5)
C604 N61 C603 N62 -0.6(4)
Zn2 N61 C603 N62 167.3(2)
C604 N61 C603 Si6 178.4(2)
Zn2 N61 C603 Si6 -13.7(3)
C609 N62 C603 N61 -1.0(4)
C610 N62 C603 N61 177.8(3)
C609 N62 C603 Si6 -179.8(3)
C610 N62 C603 Si6 -1.0(6)
C603 N61 C604 C605 -176.7(4)
Zn2 N61 C604 C605 20.0(6)
C603 N61 C604 C609 2.0(4)
Zn2 N61 C604 C609 -161.4(3)
N61 C604 C605 C606 -179.7(4)
C609 C604 C605 C606 1.8(6)
C604 C605 C606 C607 2.2(6)
C605 C606 C607 C608 -3.0(6)
C606 C607 C608 C609 -0.2(6)
C603 N62 C609 C608 -176.2(4)
C610 N62 C609 C608 5.0(7)
C603 N62 C609 C604 2.2(4)
C610 N62 C609 C604 -176.6(4)
C607 C608 C609 N62 -177.6(4)
C607 C608 C609 C604 4.2(6)
N61 C604 C609 N62 -2.6(4)
C605 C604 C609 N62 176.3(3)
N61 C604 C609 C608 176.0(3)
C605 C604 C609 C608 -5.1(6)
C603 N62 C610 C611 108.5(4)
C609 N62 C610 C611 -72.9(5)
C603 N62 C610 C612 -124.1(4)
C609 N62 C610 C612 54.5(6)
